data_7202075
loop_
_publ_author_name
'Zhan, Xiaowei'
'Haldi, Andreas'
'Risko, Chad'
'Chan, Calvin K.'
'Zhao, Wei'
'Timofeeva, Tatiana V.'
'Korlyukov, Aleksander'
'Antipin, Mikhail Yu.'
'Montgomery, Sarah'
'Thompson, Evans'
'An, Zesheng'
'Domercq, Benoit'
'Barlow, Stephen'
'Kahn, Antoine'
'Kippelen, Bernard'
'Br\'edas, Jean-Luc'
'Marder, Seth R.'

_publ_section_title
;
 Fluorenyl-substituted silole molecules: geometric, electronic,
 optical, and device properties
;
_journal_issue 26
_journal_name_full 'Journal of Materials Chemistry'
_journal_page_first 3157
_journal_paper_doi 10.1039/b803470b
_journal_volume 18
_journal_year 2008
_chemical_formula_moiety 'C47 H34 Si'
_chemical_formula_sum 'C47 H34 Si'
_chemical_formula_weight 626.83
_chemical_name_systematic
;
?
;
_space_group_IT_number 14
_symmetry_cell_setting monoclinic
_symmetry_space_group_name_Hall '-P 2ybc'
_symmetry_space_group_name_H-M 'P 1 21/c 1'
_atom_sites_solution_hydrogens geom
_atom_sites_solution_primary direct
_atom_sites_solution_secondary difmap
_audit_creation_method SHELXL-97
_cell_angle_alpha 90.00
_cell_angle_beta 97.34(2)
_cell_angle_gamma 90.00
_cell_formula_units_Z 4
_cell_length_a 13.448(4)
_cell_length_b 10.218(2)
_cell_length_c 25.111(6)
_cell_measurement_reflns_used 24
_cell_measurement_temperature 120(2)
_cell_measurement_theta_max 15.0
_cell_measurement_theta_min 10.0
_cell_volume 3422.3(15)
_computing_cell_refinement 'Siemens P3/PC (Siemens, 1989)'
_computing_data_collection 'Siemens P3/PC (Siemens, 1989)'
_computing_data_reduction 'Siemens P3/PC (Siemens, 1989)'
_computing_molecular_graphics 'SHELXTL PLUS 5 (Sheldrick, 1998)'
_computing_publication_material 'SHELXTL PLUS 5 (Sheldrick, 1998)'
_computing_structure_refinement 'SHELXTL PLUS 5 (Sheldrick, 1998)'
_computing_structure_solution 'SHELXTL PLUS 5 (Sheldrick, 1998)'
_diffrn_ambient_temperature 120(2)
_diffrn_measured_fraction_theta_full 0.994
_diffrn_measured_fraction_theta_max 0.994
_diffrn_measurement_device_type 'Rebuild Syntex P2~1~/Siemens P3 four-circle diffractometer'
_diffrn_measurement_method 'phi and omega scans'
_diffrn_radiation_monochromator graphite
_diffrn_radiation_source 'fine-focus sealed tube'
_diffrn_radiation_type MoK\a
_diffrn_radiation_wavelength 0.71073
_diffrn_reflns_av_R_equivalents 0.0336
_diffrn_reflns_av_sigmaI/netI 0.0452
_diffrn_reflns_limit_h_max 18
_diffrn_reflns_limit_h_min 0
_diffrn_reflns_limit_k_max 13
_diffrn_reflns_limit_k_min 0
_diffrn_reflns_limit_l_max 34
_diffrn_reflns_limit_l_min -34
_diffrn_reflns_number 9450
_diffrn_reflns_theta_full 29.07
_diffrn_reflns_theta_max 29.07
_diffrn_reflns_theta_min 1.64
_diffrn_standards_decay_% 90
_diffrn_standards_interval_time 9999
_diffrn_standards_number 2
_exptl_absorpt_coefficient_mu 0.102
_exptl_absorpt_correction_type none
_exptl_crystal_colour yellow
_exptl_crystal_density_diffrn 1.217
_exptl_crystal_density_method 'not measured'
_exptl_crystal_description prism
_exptl_crystal_F_000 1320
_exptl_crystal_size_max 0.30
_exptl_crystal_size_mid 0.10
_exptl_crystal_size_min 0.10
_refine_diff_density_max 0.610
_refine_diff_density_min -0.331
_refine_diff_density_rms 0.044
_refine_ls_extinction_method none
_refine_ls_goodness_of_fit_ref 1.038
_refine_ls_hydrogen_treatment constr
_refine_ls_matrix_type full
_refine_ls_number_parameters 433
_refine_ls_number_reflns 9091
_refine_ls_number_restraints 0
_refine_ls_restrained_S_all 1.038
_refine_ls_R_factor_all 0.0683
_refine_ls_R_factor_gt 0.0416
_refine_ls_shift/su_max 0.001
_refine_ls_shift/su_mean 0.000
_refine_ls_structure_factor_coef Fsqd
_refine_ls_weighting_details 'calc w=1/[\s^2^(Fo^2^)+(0.0321P)^2^+1.167P] where P=(Fo^2^+2Fc^2^)/3'
_refine_ls_weighting_scheme calc
_refine_ls_wR_factor_gt 0.0950
_refine_ls_wR_factor_ref 0.0998
_reflns_number_gt 6672
_reflns_number_total 9091
_reflns_threshold_expression I>2\s(I)
_cod_data_source_file b803470b.txt
_cod_data_source_block IV
_cod_depositor_comments
;
The following automatic conversions were performed:
'_symmetry_cell_setting' value 'Monoclinic' changed to 'monoclinic'
according to '/home/saulius/struct/CIF-dictionaries/cif_core.dic'
dictionary named 'cif_core.dic' version 2.4.1 from 2010-06-29.

Automatic conversion script
Id: cif_fix_enum 1527 2010-12-29 10:47:43Z saulius 
;
_cod_original_cell_volume 3422.2(15)
_cod_original_sg_symbol_Hall '-P 2ybc '
_cod_original_sg_symbol_H-M 'P 21/c'
_cod_database_code 7202075

loop_
_symmetry_equiv_pos_as_xyz
'x, y, z'
'-x, y+1/2, -z+1/2'
'-x, -y, -z'
'x, -y-1/2, z-1/2'

loop_
_atom_site_label
_atom_site_type_symbol
_atom_site_fract_x
_atom_site_fract_y
_atom_site_fract_z
_atom_site_U_iso_or_equiv
_atom_site_adp_type
_atom_site_occupancy
_atom_site_symmetry_multiplicity
_atom_site_calc_flag
_atom_site_refinement_flags
_atom_site_disorder_assembly
_atom_site_disorder_group
Si1 Si 0.25391(3) 0.98975(3) 0.405605(13) 0.02206(8) Uani 1 1 d . . .
C2 C 0.25520(9) 0.89124(12) 0.34307(5) 0.0242(2) Uani 1 1 d . . .
C3 C 0.22601(9) 0.97205(13) 0.30108(5) 0.0249(3) Uani 1 1 d . . .
C4 C 0.18994(9) 1.10572(13) 0.31459(5) 0.0254(3) Uani 1 1 d . . .
C5 C 0.19814(9) 1.13592(13) 0.36772(5) 0.0249(3) Uani 1 1 d . . .
C21 C 0.30807(10) 0.76462(13) 0.34099(5) 0.0253(3) Uani 1 1 d . . .
C22 C 0.28692(11) 0.66138(14) 0.37396(6) 0.0342(3) Uani 1 1 d . . .
H22A H 0.2341 0.6702 0.3955 0.041 Uiso 1 1 calc R . .
C23 C 0.34160(13) 0.54586(15) 0.37596(7) 0.0434(4) Uani 1 1 d . . .
H23A H 0.3254 0.4760 0.3983 0.052 Uiso 1 1 calc R . .
C24 C 0.41938(13) 0.53234(15) 0.34557(7) 0.0421(4) Uani 1 1 d . . .
H24A H 0.4573 0.4537 0.3471 0.050 Uiso 1 1 calc R . .
C25 C 0.44192(12) 0.63406(16) 0.31281(6) 0.0388(3) Uani 1 1 d . . .
H25A H 0.4957 0.6251 0.2920 0.047 Uiso 1 1 calc R . .
C26 C 0.38678(11) 0.74871(14) 0.31017(5) 0.0312(3) Uani 1 1 d . . .
H26A H 0.4026 0.8174 0.2872 0.037 Uiso 1 1 calc R . .
C31 C 0.23203(10) 0.93732(14) 0.24387(5) 0.0279(3) Uani 1 1 d . . .
C32 C 0.18457(11) 0.82514(15) 0.22152(6) 0.0356(3) Uani 1 1 d . . .
H32A H 0.1473 0.7715 0.2427 0.043 Uiso 1 1 calc R . .
C33 C 0.19131(13) 0.79123(19) 0.16876(6) 0.0478(4) Uani 1 1 d . . .
H33A H 0.1581 0.7150 0.1539 0.057 Uiso 1 1 calc R . .
C34 C 0.24587(15) 0.8674(2) 0.13762(6) 0.0536(5) Uani 1 1 d . . .
H34A H 0.2505 0.8435 0.1015 0.064 Uiso 1 1 calc R . .
C35 C 0.29352(14) 0.9779(2) 0.15916(6) 0.0507(4) Uani 1 1 d . . .
H35A H 0.3316 1.0301 0.1379 0.061 Uiso 1 1 calc R . .
C36 C 0.28623(12) 1.01367(16) 0.21201(6) 0.0388(3) Uani 1 1 d . . .
H36A H 0.3186 1.0909 0.2264 0.047 Uiso 1 1 calc R . .
C41 C 0.14859(10) 1.19533(14) 0.27040(5) 0.0290(3) Uani 1 1 d . . .
C42 C 0.19105(12) 1.31864(15) 0.26524(6) 0.0382(3) Uani 1 1 d . . .
H42A H 0.2485 1.3440 0.2890 0.046 Uiso 1 1 calc R . .
C43 C 0.14983(14) 1.40424(17) 0.22570(7) 0.0496(4) Uani 1 1 d . . .
H43A H 0.1793 1.4879 0.2224 0.059 Uiso 1 1 calc R . .
C44 C 0.06610(15) 1.36851(19) 0.19113(7) 0.0526(5) Uani 1 1 d . . .
H44A H 0.0374 1.4278 0.1643 0.063 Uiso 1 1 calc R . .
C45 C 0.02413(13) 1.24636(18) 0.19561(7) 0.0458(4) Uani 1 1 d . . .
H45A H -0.0334 1.2216 0.1718 0.055 Uiso 1 1 calc R . .
C46 C 0.06548(11) 1.15984(15) 0.23462(6) 0.0351(3) Uani 1 1 d . . .
H46A H 0.0368 1.0754 0.2370 0.042 Uiso 1 1 calc R . .
C51 C 0.16048(10) 1.25415(13) 0.39270(5) 0.0274(3) Uani 1 1 d . . .
C52 C 0.20719(11) 1.29342(14) 0.44292(6) 0.0344(3) Uani 1 1 d . . .
H52A H 0.2634 1.2455 0.4594 0.041 Uiso 1 1 calc R . .
C53 C 0.17362(13) 1.40076(16) 0.46935(7) 0.0453(4) Uani 1 1 d . . .
H53A H 0.2070 1.4258 0.5035 0.054 Uiso 1 1 calc R . .
C54 C 0.09185(14) 1.47127(16) 0.44625(8) 0.0494(4) Uani 1 1 d . . .
H54A H 0.0691 1.5453 0.4641 0.059 Uiso 1 1 calc R . .
C55 C 0.04325(13) 1.43305(16) 0.39675(8) 0.0466(4) Uani 1 1 d . . .
H55A H -0.0136 1.4807 0.3808 0.056 Uiso 1 1 calc R . .
C56 C 0.07681(11) 1.32586(15) 0.37023(6) 0.0366(3) Uani 1 1 d . . .
H56A H 0.0425 1.3007 0.3363 0.044 Uiso 1 1 calc R . .
C61 C 0.17835(10) 0.93722(13) 0.45929(5) 0.0266(3) Uani 1 1 d . . .
C62 C 0.09708(11) 0.85263(14) 0.44922(7) 0.0357(3) Uani 1 1 d . . .
H62A H 0.0805 0.8171 0.4143 0.043 Uiso 1 1 calc R . .
C63 C 0.03953(12) 0.81917(16) 0.48951(8) 0.0482(4) Uani 1 1 d . . .
H63A H -0.0158 0.7614 0.4818 0.058 Uiso 1 1 calc R . .
C64 C 0.06254(13) 0.86957(18) 0.54032(8) 0.0515(5) Uani 1 1 d . . .
H64A H 0.0231 0.8468 0.5677 0.062 Uiso 1 1 calc R . .
C65 C 0.14262(13) 0.95279(19) 0.55144(6) 0.0466(4) Uani 1 1 d . . .
H65A H 0.1590 0.9869 0.5867 0.056 Uiso 1 1 calc R . .
C66 C 0.19981(11) 0.98716(15) 0.51131(5) 0.0347(3) Uani 1 1 d . . .
H66A H 0.2545 1.0457 0.5194 0.042 Uiso 1 1 calc R . .
C71 C 0.38934(9) 1.01090(12) 0.43633(5) 0.0235(2) Uani 1 1 d . . .
H71A H 0.3939 1.0792 0.4651 0.028 Uiso 1 1 calc R . .
C72 C 0.45634(10) 1.04740(13) 0.39458(5) 0.0259(3) Uani 1 1 d . . .
C73 C 0.45298(11) 1.15683(14) 0.36173(6) 0.0316(3) Uani 1 1 d . . .
H73A H 0.4033 1.2223 0.3635 0.038 Uiso 1 1 calc R . .
C74 C 0.52376(12) 1.16895(16) 0.32618(6) 0.0410(4) Uani 1 1 d . . .
H74A H 0.5227 1.2438 0.3037 0.049 Uiso 1 1 calc R . .
C75 C 0.59594(12) 1.07298(18) 0.32324(6) 0.0453(4) Uani 1 1 d . . .
H75A H 0.6432 1.0826 0.2984 0.054 Uiso 1 1 calc R . .
C76 C 0.60000(11) 0.96391(17) 0.35580(6) 0.0392(3) Uani 1 1 d . . .
H76A H 0.6497 0.8986 0.3537 0.047 Uiso 1 1 calc R . .
C77 C 0.52959(10) 0.95127(14) 0.39194(5) 0.0286(3) Uani 1 1 d . . .
C78 C 0.51740(10) 0.85029(13) 0.43165(5) 0.0284(3) Uani 1 1 d . . .
C79 C 0.57317(11) 0.73797(15) 0.44561(6) 0.0367(3) Uani 1 1 d . . .
H79A H 0.6279 0.7148 0.4270 0.044 Uiso 1 1 calc R . .
C80 C 0.54759(12) 0.66047(14) 0.48704(7) 0.0402(4) Uani 1 1 d . . .
H80A H 0.5848 0.5832 0.4968 0.048 Uiso 1 1 calc R . .
C81 C 0.46808(12) 0.69472(14) 0.51438(6) 0.0380(3) Uani 1 1 d . . .
H81A H 0.4520 0.6409 0.5429 0.046 Uiso 1 1 calc R . .
C82 C 0.41159(11) 0.80635(14) 0.50070(5) 0.0320(3) Uani 1 1 d . . .
H82A H 0.3571 0.8289 0.5195 0.038 Uiso 1 1 calc R . .
C83 C 0.43613(10) 0.88446(13) 0.45895(5) 0.0260(3) Uani 1 1 d . . .

loop_
_atom_site_aniso_label
_atom_site_aniso_U_11
_atom_site_aniso_U_22
_atom_site_aniso_U_33
_atom_site_aniso_U_23
_atom_site_aniso_U_13
_atom_site_aniso_U_12
Si1 0.02348(16) 0.02340(17) 0.01985(15) -0.00022(13) 0.00494(12) -0.00021(13)
C2 0.0243(6) 0.0255(6) 0.0232(6) -0.0019(5) 0.0051(5) -0.0030(5)
C3 0.0228(6) 0.0294(7) 0.0223(6) -0.0024(5) 0.0026(5) -0.0030(5)
C4 0.0215(6) 0.0283(6) 0.0263(6) 0.0026(5) 0.0024(5) -0.0015(5)
C5 0.0230(6) 0.0247(6) 0.0272(6) 0.0007(5) 0.0046(5) -0.0004(5)
C21 0.0281(6) 0.0248(6) 0.0228(6) -0.0038(5) 0.0025(5) -0.0020(5)
C22 0.0373(8) 0.0298(7) 0.0375(7) 0.0018(6) 0.0120(6) -0.0019(6)
C23 0.0524(10) 0.0265(7) 0.0530(10) 0.0063(7) 0.0135(8) -0.0002(7)
C24 0.0484(9) 0.0299(8) 0.0479(9) -0.0044(7) 0.0062(7) 0.0098(7)
C25 0.0411(8) 0.0435(9) 0.0335(7) -0.0040(7) 0.0110(6) 0.0105(7)
C26 0.0353(7) 0.0335(7) 0.0261(6) 0.0004(6) 0.0085(5) 0.0027(6)
C31 0.0273(6) 0.0345(7) 0.0217(6) -0.0002(5) 0.0025(5) 0.0025(5)
C32 0.0346(7) 0.0416(8) 0.0300(7) -0.0066(6) 0.0021(6) -0.0010(6)
C33 0.0487(10) 0.0583(11) 0.0348(8) -0.0182(8) -0.0009(7) 0.0032(8)
C34 0.0625(11) 0.0731(13) 0.0261(7) -0.0094(8) 0.0089(7) 0.0160(10)
C35 0.0584(11) 0.0642(12) 0.0333(8) 0.0088(8) 0.0207(7) 0.0089(9)
C36 0.0420(8) 0.0442(9) 0.0318(7) 0.0032(6) 0.0110(6) -0.0006(7)
C41 0.0291(7) 0.0323(7) 0.0260(6) 0.0042(5) 0.0057(5) 0.0037(5)
C42 0.0399(8) 0.0362(8) 0.0391(8) 0.0073(6) 0.0066(6) -0.0033(6)
C43 0.0589(11) 0.0390(9) 0.0525(10) 0.0181(8) 0.0133(8) 0.0005(8)
C44 0.0617(11) 0.0543(11) 0.0412(9) 0.0225(8) 0.0045(8) 0.0141(9)
C45 0.0440(9) 0.0565(10) 0.0349(8) 0.0085(7) -0.0030(7) 0.0084(8)
C46 0.0349(7) 0.0386(8) 0.0312(7) 0.0050(6) 0.0015(6) 0.0014(6)
C51 0.0281(6) 0.0240(6) 0.0323(7) 0.0026(5) 0.0116(5) -0.0008(5)
C52 0.0359(7) 0.0319(7) 0.0368(7) -0.0035(6) 0.0106(6) 0.0003(6)
C53 0.0535(10) 0.0387(9) 0.0474(9) -0.0136(7) 0.0206(8) -0.0053(7)
C54 0.0591(11) 0.0287(8) 0.0675(12) -0.0046(8) 0.0353(9) 0.0030(7)
C55 0.0466(9) 0.0329(8) 0.0643(11) 0.0093(8) 0.0233(8) 0.0120(7)
C56 0.0357(8) 0.0334(8) 0.0423(8) 0.0059(6) 0.0109(6) 0.0048(6)
C61 0.0258(6) 0.0271(6) 0.0282(6) 0.0031(5) 0.0082(5) 0.0023(5)
C62 0.0298(7) 0.0315(7) 0.0474(9) 0.0001(6) 0.0105(6) -0.0003(6)
C63 0.0346(8) 0.0346(8) 0.0802(13) 0.0120(8) 0.0256(8) 0.0001(7)
C64 0.0497(10) 0.0512(10) 0.0609(11) 0.0256(9) 0.0357(9) 0.0136(8)
C65 0.0515(10) 0.0611(11) 0.0307(8) 0.0095(7) 0.0192(7) 0.0125(8)
C66 0.0348(7) 0.0427(8) 0.0283(7) 0.0015(6) 0.0107(5) 0.0006(6)
C71 0.0238(6) 0.0255(6) 0.0218(5) 0.0004(5) 0.0045(4) -0.0007(5)
C72 0.0252(6) 0.0295(6) 0.0234(6) -0.0019(5) 0.0046(5) -0.0041(5)
C73 0.0320(7) 0.0320(7) 0.0317(7) 0.0015(6) 0.0069(6) -0.0028(6)
C74 0.0442(9) 0.0441(9) 0.0368(8) 0.0078(7) 0.0139(7) -0.0075(7)
C75 0.0393(8) 0.0605(11) 0.0399(8) 0.0016(8) 0.0199(7) -0.0052(8)
C76 0.0305(7) 0.0503(9) 0.0388(8) -0.0050(7) 0.0120(6) 0.0027(7)
C77 0.0252(6) 0.0336(7) 0.0270(6) -0.0048(5) 0.0033(5) -0.0018(5)
C78 0.0281(6) 0.0286(7) 0.0272(6) -0.0052(5) -0.0015(5) 0.0002(5)
C79 0.0356(8) 0.0324(7) 0.0407(8) -0.0086(6) -0.0012(6) 0.0051(6)
C80 0.0458(9) 0.0244(7) 0.0464(9) -0.0017(6) -0.0098(7) 0.0039(6)
C81 0.0469(9) 0.0278(7) 0.0368(8) 0.0045(6) -0.0044(6) -0.0047(6)
C82 0.0351(7) 0.0309(7) 0.0291(7) 0.0026(6) 0.0004(5) -0.0039(6)
C83 0.0262(6) 0.0265(6) 0.0240(6) -0.0021(5) -0.0013(5) -0.0022(5)

loop_
_atom_type_symbol
_atom_type_description
_atom_type_scat_dispersion_real
_atom_type_scat_dispersion_imag
_atom_type_scat_source
C C 0.0033 0.0016 'International Tables Vol C Tables 4.2.6.8 and 6.1.1.4'
H H 0.0000 0.0000 'International Tables Vol C Tables 4.2.6.8 and 6.1.1.4'
Si Si 0.0817 0.0704 'International Tables Vol C Tables 4.2.6.8 and 6.1.1.4'

loop_
_geom_angle_atom_site_label_1
_geom_angle_atom_site_label_2
_geom_angle_atom_site_label_3
_geom_angle
_geom_angle_site_symmetry_1
_geom_angle_site_symmetry_3
_geom_angle_publ_flag
C2 Si1 C61 121.10(6) . . ?
C2 Si1 C5 92.80(6) . . ?
C61 Si1 C5 112.08(6) . . ?
C2 Si1 C71 106.97(6) . . ?
C61 Si1 C71 108.76(6) . . ?
C5 Si1 C71 114.61(6) . . ?
C3 C2 C21 126.65(11) . . ?
C3 C2 Si1 107.01(9) . . ?
C21 C2 Si1 123.84(9) . . ?
C2 C3 C31 123.88(12) . . ?
C2 C3 C4 116.58(11) . . ?
C31 C3 C4 119.49(11) . . ?
C5 C4 C41 124.52(12) . . ?
C5 C4 C3 116.08(11) . . ?
C41 C4 C3 119.40(11) . . ?
C4 C5 C51 127.71(12) . . ?
C4 C5 Si1 107.09(10) . . ?
C51 C5 Si1 124.86(10) . . ?
C22 C21 C26 117.88(13) . . ?
C22 C21 C2 120.37(12) . . ?
C26 C21 C2 121.47(12) . . ?
C23 C22 C21 121.20(14) . . ?
C23 C22 H22A 119.4 . . ?
C21 C22 H22A 119.4 . . ?
C24 C23 C22 120.08(14) . . ?
C24 C23 H23A 120.0 . . ?
C22 C23 H23A 120.0 . . ?
C23 C24 C25 119.57(14) . . ?
C23 C24 H24A 120.2 . . ?
C25 C24 H24A 120.2 . . ?
C24 C25 C26 120.54(14) . . ?
C24 C25 H25A 119.7 . . ?
C26 C25 H25A 119.7 . . ?
C25 C26 C21 120.72(13) . . ?
C25 C26 H26A 119.6 . . ?
C21 C26 H26A 119.6 . . ?
C36 C31 C32 118.47(13) . . ?
C36 C31 C3 121.21(13) . . ?
C32 C31 C3 120.31(12) . . ?
C33 C32 C31 120.57(15) . . ?
C33 C32 H32A 119.7 . . ?
C31 C32 H32A 119.7 . . ?
C34 C33 C32 120.43(17) . . ?
C34 C33 H33A 119.8 . . ?
C32 C33 H33A 119.8 . . ?
C35 C34 C33 119.69(15) . . ?
C35 C34 H34A 120.2 . . ?
C33 C34 H34A 120.2 . . ?
C34 C35 C36 120.32(16) . . ?
C34 C35 H35A 119.8 . . ?
C36 C35 H35A 119.8 . . ?
C31 C36 C35 120.52(16) . . ?
C31 C36 H36A 119.7 . . ?
C35 C36 H36A 119.7 . . ?
C46 C41 C42 118.69(13) . . ?
C46 C41 C4 120.91(13) . . ?
C42 C41 C4 120.37(13) . . ?
C43 C42 C41 120.38(15) . . ?
C43 C42 H42A 119.8 . . ?
C41 C42 H42A 119.8 . . ?
C44 C43 C42 120.23(16) . . ?
C44 C43 H43A 119.9 . . ?
C42 C43 H43A 119.9 . . ?
C43 C44 C45 119.81(15) . . ?
C43 C44 H44A 120.1 . . ?
C45 C44 H44A 120.1 . . ?
C44 C45 C46 120.29(16) . . ?
C44 C45 H45A 119.9 . . ?
C46 C45 H45A 119.9 . . ?
C45 C46 C41 120.58(15) . . ?
C45 C46 H46A 119.7 . . ?
C41 C46 H46A 119.7 . . ?
C52 C51 C56 117.39(13) . . ?
C52 C51 C5 118.64(12) . . ?
C56 C51 C5 123.89(13) . . ?
C53 C52 C51 121.60(15) . . ?
C53 C52 H52A 119.2 . . ?
C51 C52 H52A 119.2 . . ?
C54 C53 C52 120.17(17) . . ?
C54 C53 H53A 119.9 . . ?
C52 C53 H53A 119.9 . . ?
C53 C54 C55 119.33(15) . . ?
C53 C54 H54A 120.3 . . ?
C55 C54 H54A 120.3 . . ?
C54 C55 C56 120.56(16) . . ?
C54 C55 H55A 119.7 . . ?
C56 C55 H55A 119.7 . . ?
C55 C56 C51 120.94(16) . . ?
C55 C56 H56A 119.5 . . ?
C51 C56 H56A 119.5 . . ?
C62 C61 C66 117.41(13) . . ?
C62 C61 Si1 122.31(11) . . ?
C66 C61 Si1 120.22(10) . . ?
C61 C62 C63 121.13(15) . . ?
C61 C62 H62A 119.4 . . ?
C63 C62 H62A 119.4 . . ?
C64 C63 C62 120.17(16) . . ?
C64 C63 H63A 119.9 . . ?
C62 C63 H63A 119.9 . . ?
C65 C64 C63 119.91(14) . . ?
C65 C64 H64A 120.0 . . ?
C63 C64 H64A 120.0 . . ?
C64 C65 C66 120.14(16) . . ?
C64 C65 H65A 119.9 . . ?
C66 C65 H65A 119.9 . . ?
C65 C66 C61 121.23(15) . . ?
C65 C66 H66A 119.4 . . ?
C61 C66 H66A 119.4 . . ?
C72 C71 C83 102.37(10) . . ?
C72 C71 Si1 111.83(9) . . ?
C83 C71 Si1 112.73(9) . . ?
C72 C71 H71A 109.9 . . ?
C83 C71 H71A 109.9 . . ?
Si1 C71 H71A 109.9 . . ?
C73 C72 C77 120.50(12) . . ?
C73 C72 C71 129.32(12) . . ?
C77 C72 C71 110.18(11) . . ?
C72 C73 C74 118.72(14) . . ?
C72 C73 H73A 120.6 . . ?
C74 C73 H73A 120.6 . . ?
C75 C74 C73 120.78(15) . . ?
C75 C74 H74A 119.6 . . ?
C73 C74 H74A 119.6 . . ?
C76 C75 C74 120.94(14) . . ?
C76 C75 H75A 119.5 . . ?
C74 C75 H75A 119.5 . . ?
C75 C76 C77 118.72(14) . . ?
C75 C76 H76A 120.6 . . ?
C77 C76 H76A 120.6 . . ?
C76 C77 C72 120.35(13) . . ?
C76 C77 C78 130.80(13) . . ?
C72 C77 C78 108.83(11) . . ?
C79 C78 C83 120.62(13) . . ?
C79 C78 C77 130.67(13) . . ?
C83 C78 C77 108.66(12) . . ?
C80 C79 C78 118.90(14) . . ?
C80 C79 H79A 120.6 . . ?
C78 C79 H79A 120.6 . . ?
C79 C80 C81 120.56(14) . . ?
C79 C80 H80A 119.7 . . ?
C81 C80 H80A 119.7 . . ?
C80 C81 C82 121.09(14) . . ?
C80 C81 H81A 119.5 . . ?
C82 C81 H81A 119.5 . . ?
C81 C82 C83 118.88(14) . . ?
C81 C82 H82A 120.6 . . ?
C83 C82 H82A 120.6 . . ?
C82 C83 C78 119.94(13) . . ?
C82 C83 C71 130.15(12) . . ?
C78 C83 C71 109.89(11) . . ?

loop_
_geom_bond_atom_site_label_1
_geom_bond_atom_site_label_2
_geom_bond_distance
_geom_bond_site_symmetry_2
_geom_bond_publ_flag
Si1 C2 1.8672(13) . ?
Si1 C61 1.8677(14) . ?
Si1 C5 1.8750(14) . ?
Si1 C71 1.8973(14) . ?
C2 C3 1.3569(18) . ?
C2 C21 1.4805(18) . ?
C3 C31 1.4921(17) . ?
C3 C4 1.5026(18) . ?
C4 C5 1.3601(18) . ?
C4 C41 1.4903(18) . ?
C5 C51 1.4800(18) . ?
C21 C22 1.3926(19) . ?
C21 C26 1.3983(18) . ?
C22 C23 1.388(2) . ?
C22 H22A 0.9500 . ?
C23 C24 1.378(2) . ?
C23 H23A 0.9500 . ?
C24 C25 1.383(2) . ?
C24 H24A 0.9500 . ?
C25 C26 1.383(2) . ?
C25 H25A 0.9500 . ?
C26 H26A 0.9500 . ?
C31 C36 1.389(2) . ?
C31 C32 1.395(2) . ?
C32 C33 1.383(2) . ?
C32 H32A 0.9500 . ?
C33 C34 1.379(3) . ?
C33 H33A 0.9500 . ?
C34 C35 1.375(3) . ?
C34 H34A 0.9500 . ?
C35 C36 1.392(2) . ?
C35 H35A 0.9500 . ?
C36 H36A 0.9500 . ?
C41 C46 1.390(2) . ?
C41 C42 1.396(2) . ?
C42 C43 1.385(2) . ?
C42 H42A 0.9500 . ?
C43 C44 1.380(3) . ?
C43 H43A 0.9500 . ?
C44 C45 1.380(3) . ?
C44 H44A 0.9500 . ?
C45 C46 1.383(2) . ?
C45 H45A 0.9500 . ?
C46 H46A 0.9500 . ?
C51 C52 1.394(2) . ?
C51 C56 1.400(2) . ?
C52 C53 1.387(2) . ?
C52 H52A 0.9500 . ?
C53 C54 1.379(3) . ?
C53 H53A 0.9500 . ?
C54 C55 1.385(3) . ?
C54 H54A 0.9500 . ?
C55 C56 1.387(2) . ?
C55 H55A 0.9500 . ?
C56 H56A 0.9500 . ?
C61 C62 1.3911(19) . ?
C61 C66 1.3977(19) . ?
C62 C63 1.393(2) . ?
C62 H62A 0.9500 . ?
C63 C64 1.374(3) . ?
C63 H63A 0.9500 . ?
C64 C65 1.373(3) . ?
C64 H64A 0.9500 . ?
C65 C66 1.3884(19) . ?
C65 H65A 0.9500 . ?
C66 H66A 0.9500 . ?
C71 C72 1.5138(17) . ?
C71 C83 1.5153(18) . ?
C71 H71A 1.0000 . ?
C72 C73 1.3869(19) . ?
C72 C77 1.3987(19) . ?
C73 C74 1.391(2) . ?
C73 H73A 0.9500 . ?
C74 C75 1.388(2) . ?
C74 H74A 0.9500 . ?
C75 C76 1.379(2) . ?
C75 H75A 0.9500 . ?
C76 C77 1.3986(19) . ?
C76 H76A 0.9500 . ?
C77 C78 1.4586(19) . ?
C78 C79 1.391(2) . ?
C78 C83 1.4064(19) . ?
C79 C80 1.385(2) . ?
C79 H79A 0.9500 . ?
C80 C81 1.387(2) . ?
C80 H80A 0.9500 . ?
C81 C82 1.389(2) . ?
C81 H81A 0.9500 . ?
C82 C83 1.3904(19) . ?
C82 H82A 0.9500 . ?

loop_
_geom_torsion_atom_site_label_1
_geom_torsion_atom_site_label_2
_geom_torsion_atom_site_label_3
_geom_torsion_atom_site_label_4
_geom_torsion
_geom_torsion_site_symmetry_1
_geom_torsion_site_symmetry_2
_geom_torsion_site_symmetry_3
_geom_torsion_site_symmetry_4
_geom_torsion_publ_flag
C61 Si1 C2 C3 123.72(9) . . . . ?
C5 Si1 C2 C3 5.75(9) . . . . ?
C71 Si1 C2 C3 -111.05(9) . . . . ?
C61 Si1 C2 C21 -73.22(12) . . . . ?
C5 Si1 C2 C21 168.81(11) . . . . ?
C71 Si1 C2 C21 52.01(12) . . . . ?
C21 C2 C3 C31 7.8(2) . . . . ?
Si1 C2 C3 C31 170.24(10) . . . . ?
C21 C2 C3 C4 -169.55(11) . . . . ?
Si1 C2 C3 C4 -7.10(13) . . . . ?
C2 C3 C4 C5 5.30(17) . . . . ?
C31 C3 C4 C5 -172.17(12) . . . . ?
C2 C3 C4 C41 -174.81(12) . . . . ?
C31 C3 C4 C41 7.72(17) . . . . ?
C41 C4 C5 C51 6.3(2) . . . . ?
C3 C4 C5 C51 -173.87(12) . . . . ?
C41 C4 C5 Si1 179.78(10) . . . . ?
C3 C4 C5 Si1 -0.35(13) . . . . ?
C2 Si1 C5 C4 -3.00(10) . . . . ?
C61 Si1 C5 C4 -128.30(9) . . . . ?
C71 Si1 C5 C4 107.11(10) . . . . ?
C2 Si1 C5 C51 170.76(11) . . . . ?
C61 Si1 C5 C51 45.46(12) . . . . ?
C71 Si1 C5 C51 -79.13(12) . . . . ?
C3 C2 C21 C22 -144.03(14) . . . . ?
Si1 C2 C21 C22 56.29(16) . . . . ?
C3 C2 C21 C26 42.2(2) . . . . ?
Si1 C2 C21 C26 -117.44(13) . . . . ?
C26 C21 C22 C23 -0.5(2) . . . . ?
C2 C21 C22 C23 -174.43(14) . . . . ?
C21 C22 C23 C24 1.0(2) . . . . ?
C22 C23 C24 C25 -0.6(3) . . . . ?
C23 C24 C25 C26 -0.3(2) . . . . ?
C24 C25 C26 C21 0.8(2) . . . . ?
C22 C21 C26 C25 -0.4(2) . . . . ?
C2 C21 C26 C25 173.51(13) . . . . ?
C2 C3 C31 C36 -122.31(16) . . . . ?
C4 C3 C31 C36 54.97(18) . . . . ?
C2 C3 C31 C32 56.39(19) . . . . ?
C4 C3 C31 C32 -126.33(14) . . . . ?
C36 C31 C32 C33 -0.2(2) . . . . ?
C3 C31 C32 C33 -178.89(14) . . . . ?
C31 C32 C33 C34 0.6(3) . . . . ?
C32 C33 C34 C35 -0.2(3) . . . . ?
C33 C34 C35 C36 -0.5(3) . . . . ?
C32 C31 C36 C35 -0.6(2) . . . . ?
C3 C31 C36 C35 178.13(14) . . . . ?
C34 C35 C36 C31 0.9(3) . . . . ?
C5 C4 C41 C46 -120.62(15) . . . . ?
C3 C4 C41 C46 59.51(17) . . . . ?
C5 C4 C41 C42 57.40(19) . . . . ?
C3 C4 C41 C42 -122.47(14) . . . . ?
C46 C41 C42 C43 1.0(2) . . . . ?
C4 C41 C42 C43 -177.04(14) . . . . ?
C41 C42 C43 C44 0.2(3) . . . . ?
C42 C43 C44 C45 -0.8(3) . . . . ?
C43 C44 C45 C46 0.1(3) . . . . ?
C44 C45 C46 C41 1.1(2) . . . . ?
C42 C41 C46 C45 -1.7(2) . . . . ?
C4 C41 C46 C45 176.35(14) . . . . ?
C4 C5 C51 C52 -155.18(14) . . . . ?
Si1 C5 C51 C52 32.36(17) . . . . ?
C4 C5 C51 C56 28.4(2) . . . . ?
Si1 C5 C51 C56 -144.07(12) . . . . ?
C56 C51 C52 C53 -1.2(2) . . . . ?
C5 C51 C52 C53 -177.87(13) . . . . ?
C51 C52 C53 C54 0.4(2) . . . . ?
C52 C53 C54 C55 0.6(2) . . . . ?
C53 C54 C55 C56 -0.7(2) . . . . ?
C54 C55 C56 C51 -0.2(2) . . . . ?
C52 C51 C56 C55 1.1(2) . . . . ?
C5 C51 C56 C55 177.58(13) . . . . ?
C2 Si1 C61 C62 -21.67(14) . . . . ?
C5 Si1 C61 C62 86.17(13) . . . . ?
C71 Si1 C61 C62 -146.06(11) . . . . ?
C2 Si1 C61 C66 161.06(11) . . . . ?
C5 Si1 C61 C66 -91.11(12) . . . . ?
C71 Si1 C61 C66 36.66(13) . . . . ?
C66 C61 C62 C63 0.0(2) . . . . ?
Si1 C61 C62 C63 -177.39(12) . . . . ?
C61 C62 C63 C64 -0.1(2) . . . . ?
C62 C63 C64 C65 -0.2(3) . . . . ?
C63 C64 C65 C66 0.6(3) . . . . ?
C64 C65 C66 C61 -0.8(2) . . . . ?
C62 C61 C66 C65 0.5(2) . . . . ?
Si1 C61 C66 C65 177.89(12) . . . . ?
C2 Si1 C71 C72 44.94(10) . . . . ?
C61 Si1 C71 C72 177.32(9) . . . . ?
C5 Si1 C71 C72 -56.36(11) . . . . ?
C2 Si1 C71 C83 -69.76(10) . . . . ?
C61 Si1 C71 C83 62.61(10) . . . . ?
C5 Si1 C71 C83 -171.06(8) . . . . ?
C83 C71 C72 C73 -177.53(13) . . . . ?
Si1 C71 C72 C73 61.54(16) . . . . ?
C83 C71 C72 C77 2.28(14) . . . . ?
Si1 C71 C72 C77 -118.64(10) . . . . ?
C77 C72 C73 C74 0.0(2) . . . . ?
C71 C72 C73 C74 179.81(14) . . . . ?
C72 C73 C74 C75 0.5(2) . . . . ?
C73 C74 C75 C76 -0.6(3) . . . . ?
C74 C75 C76 C77 0.2(2) . . . . ?
C75 C76 C77 C72 0.4(2) . . . . ?
C75 C76 C77 C78 -178.14(15) . . . . ?
C73 C72 C77 C76 -0.5(2) . . . . ?
C71 C72 C77 C76 179.71(12) . . . . ?
C73 C72 C77 C78 178.34(12) . . . . ?
C71 C72 C77 C78 -1.49(15) . . . . ?
C76 C77 C78 C79 1.0(3) . . . . ?
C72 C77 C78 C79 -177.66(14) . . . . ?
C76 C77 C78 C83 178.60(14) . . . . ?
C72 C77 C78 C83 -0.03(15) . . . . ?
C83 C78 C79 C80 -0.2(2) . . . . ?
C77 C78 C79 C80 177.14(14) . . . . ?
C78 C79 C80 C81 -0.4(2) . . . . ?
C79 C80 C81 C82 0.6(2) . . . . ?
C80 C81 C82 C83 -0.2(2) . . . . ?
C81 C82 C83 C78 -0.4(2) . . . . ?
C81 C82 C83 C71 -178.92(13) . . . . ?
C79 C78 C83 C82 0.7(2) . . . . ?
C77 C78 C83 C82 -177.24(12) . . . . ?
C79 C78 C83 C71 179.44(12) . . . . ?
C77 C78 C83 C71 1.53(14) . . . . ?
C72 C71 C83 C82 176.32(13) . . . . ?
Si1 C71 C83 C82 -63.38(16) . . . . ?
C72 C71 C83 C78 -2.29(13) . . . . ?
Si1 C71 C83 C78 118.01(10) . . . . ?

loop_
_cod_related_entry_id
_cod_related_entry_database
_cod_related_entry_code
1 ChemSpider 25936217
